data_4119386
loop_
_publ_author_name
'Grace E. Ferris'
'Kai Hong'
'Ian A. Roundtree'
'James P. Morken'

_publ_section_title
;
 A Catalytic Enantioselective Tandem Allylation Strategy for Rapid Terpene
 Construction: Application to the Synthesis of Pumilaside Aglycon
;
_journal_name_full 'Journal of the American Chemical Society'
_journal_page_first 2501
_journal_page_last 2504
_journal_paper_doi 10.1021/ja400506j
_journal_volume 135
_journal_year 2013
_chemical_absolute_configuration ad
_chemical_formula_moiety 'C15 H26 O2'
_chemical_formula_sum 'C15 H26 O2'
_chemical_formula_weight 238.36
_chemical_name_systematic
; 
 ? 
;
_space_group_IT_number 4
_symmetry_cell_setting monoclinic
_symmetry_space_group_name_Hall 'P 2yb'
_symmetry_space_group_name_H-M 'P 1 21 1'
_atom_sites_solution_hydrogens difmap
_atom_sites_solution_primary direct
_atom_sites_solution_secondary difmap
_audit_creation_method SHELXL-97
_cell_angle_alpha 90.00
_cell_angle_beta 93.239(4)
_cell_angle_gamma 90.00
_cell_formula_units_Z 2
_cell_length_a 6.7212(6)
_cell_length_b 7.0056(7)
_cell_length_c 15.1193(14)
_cell_measurement_reflns_used 6997
_cell_measurement_temperature 100(2)
_cell_measurement_theta_max 66.74
_cell_measurement_theta_min 5.86
_cell_volume 710.77(12)
_computing_cell_refinement 'SAINT (Bruker, 2010)'
_computing_data_collection 'APEX2 (Bruker, 2010)'
_computing_data_reduction 'SAINT (Bruker, 2010)'
_computing_molecular_graphics 'Bruker SHELXTL'
_computing_publication_material 'Bruker SHELXTL'
_computing_structure_refinement 'SHELXL-97 (Sheldrick, 2008)'
_computing_structure_solution 'SHELXS-97 (Sheldrick, 2008)'
_diffrn_ambient_temperature 100(2)
_diffrn_measured_fraction_theta_full 0.979
_diffrn_measured_fraction_theta_max 0.979
_diffrn_measurement_device_type 'Bruker Kappa DUO CCD diffractometer'
_diffrn_measurement_method '\f and \w scans'
_diffrn_radiation_monochromator graphite
_diffrn_radiation_type CuK\a
_diffrn_radiation_wavelength 1.54178
_diffrn_reflns_av_R_equivalents 0.0250
_diffrn_reflns_av_sigmaI/netI 0.0234
_diffrn_reflns_limit_h_max 7
_diffrn_reflns_limit_h_min -7
_diffrn_reflns_limit_k_max 8
_diffrn_reflns_limit_k_min -7
_diffrn_reflns_limit_l_max 17
_diffrn_reflns_limit_l_min -17
_diffrn_reflns_number 8331
_diffrn_reflns_theta_full 66.49
_diffrn_reflns_theta_max 66.49
_diffrn_reflns_theta_min 2.93
_diffrn_source 'microfocus sealed tube'
_diffrn_source_type 'Incoatec I\uS'
_exptl_absorpt_coefficient_mu 0.555
_exptl_absorpt_correction_T_max 0.9569
_exptl_absorpt_correction_T_min 0.8084
_exptl_absorpt_correction_type multi-scan
_exptl_absorpt_process_details
;
Sheldrick, G.M. (2008). SADABS v2008/1. Bruker AXS Inc. Madison, WI USA.
;
_exptl_crystal_colour colorless
_exptl_crystal_density_diffrn 1.114
_exptl_crystal_density_method none
_exptl_crystal_description needle
_exptl_crystal_F_000 264
_exptl_crystal_size_max 0.40
_exptl_crystal_size_mid 0.10
_exptl_crystal_size_min 0.08
_refine_diff_density_max 0.183
_refine_diff_density_min -0.158
_refine_diff_density_rms 0.032
_refine_ls_abs_structure_details 'Flack H D (1983), Acta Cryst. A39, 876-881'
_refine_ls_abs_structure_Flack 0.03(17)
_refine_ls_extinction_coef na
_refine_ls_extinction_method none
_refine_ls_goodness_of_fit_ref 1.085
_refine_ls_hydrogen_treatment mixed
_refine_ls_matrix_type full
_refine_ls_number_parameters 161
_refine_ls_number_reflns 2356
_refine_ls_number_restraints 3
_refine_ls_restrained_S_all 1.085
_refine_ls_R_factor_all 0.0314
_refine_ls_R_factor_gt 0.0312
_refine_ls_shift/su_max 0.000
_refine_ls_shift/su_mean 0.000
_refine_ls_structure_factor_coef Fsqd
_refine_ls_weighting_details 'calc w=1/[\s^2^(Fo^2^)+(0.0503P)^2^+0.1002P] where P=(Fo^2^+2Fc^2^)/3'
_refine_ls_weighting_scheme calc
_refine_ls_wR_factor_gt 0.0827
_refine_ls_wR_factor_ref 0.0829
_reflns_number_gt 2330
_reflns_number_total 2356
_reflns_threshold_expression >2sigma(I)
_cod_data_source_file ja400506j_si_007.cif
_cod_data_source_block C15H26O2
_cod_original_sg_symbol_H-M 'P 21'
_cod_database_code 4119386

loop_
_symmetry_equiv_pos_as_xyz
'x, y, z'
'-x, y+1/2, -z'

loop_
_atom_site_label
_atom_site_type_symbol
_atom_site_fract_x
_atom_site_fract_y
_atom_site_fract_z
_atom_site_U_iso_or_equiv
_atom_site_adp_type
_atom_site_occupancy
_atom_site_symmetry_multiplicity
_atom_site_calc_flag
_atom_site_refinement_flags
O1 O 0.46336(14) 1.04924(13) 0.59977(6) 0.0251(2) Uani 1 1 d D
H1O H 0.424(3) 1.157(2) 0.5877(12) 0.038 Uiso 1 1 d D
O2 O 0.34195(14) 0.41281(14) 0.54496(6) 0.0247(2) Uani 1 1 d D
H2O H 0.399(2) 0.457(3) 0.5021(10) 0.037 Uiso 1 1 d D
C1 C 0.34007(19) 0.96776(19) 0.66457(8) 0.0224(3) Uani 1 1 d .
H1 H 0.3057 1.0697 0.7074 0.027 Uiso 1 1 calc R
C2 C 0.14804(19) 0.8911(2) 0.61938(9) 0.0251(3) Uani 1 1 d .
H2A H 0.0792 0.9952 0.5856 0.030 Uiso 1 1 calc R
H2B H 0.0588 0.8463 0.6650 0.030 Uiso 1 1 calc R
C3 C 0.18894(19) 0.7263(2) 0.55652(8) 0.0238(3) Uani 1 1 d .
H3A H 0.0608 0.6749 0.5312 0.029 Uiso 1 1 calc R
H3B H 0.2654 0.7744 0.5071 0.029 Uiso 1 1 calc R
C4 C 0.3057(2) 0.56755(19) 0.60419(8) 0.0226(3) Uani 1 1 d .
H4 H 0.2221 0.5172 0.6516 0.027 Uiso 1 1 calc R
C5 C 0.50105(19) 0.64474(19) 0.64961(8) 0.0208(3) Uani 1 1 d .
H5 H 0.5816 0.6995 0.6021 0.025 Uiso 1 1 calc R
C6 C 0.45992(19) 0.80985(19) 0.71547(8) 0.0207(3) Uani 1 1 d .
C7 C 0.6202(2) 0.48394(19) 0.69190(8) 0.0240(3) Uani 1 1 d .
H7 H 0.5641 0.4178 0.7394 0.029 Uiso 1 1 calc R
C8 C 0.79662(19) 0.4278(2) 0.66814(9) 0.0279(3) Uani 1 1 d .
H8A H 0.8576 0.4905 0.6210 0.033 Uiso 1 1 calc R
H8B H 0.8627 0.3247 0.6982 0.033 Uiso 1 1 calc R
C9 C 0.66055(19) 0.88926(19) 0.75357(8) 0.0233(3) Uani 1 1 d .
H9A H 0.7458 0.7800 0.7728 0.028 Uiso 1 1 calc R
H9B H 0.7268 0.9545 0.7051 0.028 Uiso 1 1 calc R
C10 C 0.6528(2) 1.0279(2) 0.83111(9) 0.0266(3) Uani 1 1 d .
H10A H 0.5590 1.1329 0.8149 0.032 Uiso 1 1 calc R
H10B H 0.6025 0.9605 0.8829 0.032 Uiso 1 1 calc R
C11 C 0.8563(2) 1.1104(2) 0.85583(9) 0.0297(3) Uani 1 1 d .
H11 H 0.9667 1.0469 0.8325 0.036 Uiso 1 1 calc R
C12 C 0.8979(2) 1.2613(2) 0.90634(9) 0.0295(3) Uani 1 1 d .
C13 C 1.1069(3) 1.3319(3) 0.92397(11) 0.0418(4) Uani 1 1 d .
H13A H 1.1992 1.2489 0.8939 0.063 Uiso 1 1 calc R
H13B H 1.1406 1.3303 0.9879 0.063 Uiso 1 1 calc R
H13C H 1.1177 1.4626 0.9016 0.063 Uiso 1 1 calc R
C14 C 0.7410(3) 1.3756(3) 0.94921(12) 0.0485(5) Uani 1 1 d .
H14A H 0.6098 1.3194 0.9345 0.073 Uiso 1 1 calc R
H14B H 0.7433 1.5074 0.9275 0.073 Uiso 1 1 calc R
H14C H 0.7675 1.3748 1.0136 0.073 Uiso 1 1 calc R
C15 C 0.33744(19) 0.7387(2) 0.79209(8) 0.0247(3) Uani 1 1 d .
H15A H 0.4208 0.6563 0.8312 0.037 Uiso 1 1 calc R
H15B H 0.2219 0.6664 0.7680 0.037 Uiso 1 1 calc R
H15C H 0.2918 0.8483 0.8257 0.037 Uiso 1 1 calc R

loop_
_atom_site_aniso_label
_atom_site_aniso_U_11
_atom_site_aniso_U_22
_atom_site_aniso_U_33
_atom_site_aniso_U_23
_atom_site_aniso_U_13
_atom_site_aniso_U_12
O1 0.0336(5) 0.0149(5) 0.0273(5) 0.0028(4) 0.0069(4) 0.0022(4)
O2 0.0324(5) 0.0175(5) 0.0244(4) -0.0007(4) 0.0030(4) -0.0018(4)
C1 0.0278(7) 0.0176(7) 0.0223(6) -0.0008(5) 0.0052(5) 0.0025(5)
C2 0.0248(6) 0.0241(8) 0.0264(6) 0.0017(5) 0.0005(5) 0.0053(5)
C3 0.0249(6) 0.0224(7) 0.0239(6) 0.0002(6) -0.0005(5) -0.0019(5)
C4 0.0268(7) 0.0182(7) 0.0227(6) 0.0002(5) 0.0025(5) -0.0013(5)
C5 0.0231(6) 0.0179(7) 0.0218(6) 0.0019(5) 0.0042(5) -0.0007(5)
C6 0.0215(6) 0.0185(7) 0.0221(6) -0.0001(5) 0.0010(5) 0.0009(5)
C7 0.0297(7) 0.0181(7) 0.0240(6) 0.0029(5) 0.0008(5) -0.0004(5)
C8 0.0274(6) 0.0216(7) 0.0341(7) -0.0013(6) -0.0030(5) 0.0008(6)
C9 0.0237(6) 0.0203(7) 0.0259(6) 0.0001(5) 0.0005(5) 0.0014(5)
C10 0.0291(7) 0.0249(7) 0.0255(6) -0.0009(6) 0.0001(5) 0.0012(6)
C11 0.0295(7) 0.0292(8) 0.0302(7) -0.0010(6) -0.0003(5) -0.0005(6)
C12 0.0390(7) 0.0275(8) 0.0215(6) 0.0034(6) -0.0031(5) -0.0059(7)
C13 0.0467(9) 0.0412(10) 0.0370(8) -0.0031(7) -0.0017(7) -0.0151(8)
C14 0.0520(10) 0.0482(12) 0.0446(9) -0.0220(8) -0.0035(7) -0.0025(8)
C15 0.0278(6) 0.0233(7) 0.0231(6) 0.0006(6) 0.0021(5) 0.0000(6)

loop_
_atom_type_symbol
_atom_type_description
_atom_type_scat_dispersion_real
_atom_type_scat_dispersion_imag
_atom_type_scat_source
C C 0.0181 0.0091 'International Tables Vol C Tables 4.2.6.8 and 6.1.1.4'
H H 0.0000 0.0000 'International Tables Vol C Tables 4.2.6.8 and 6.1.1.4'
O O 0.0492 0.0322 'International Tables Vol C Tables 4.2.6.8 and 6.1.1.4'

loop_
_geom_angle_atom_site_label_1
_geom_angle_atom_site_label_2
_geom_angle_atom_site_label_3
_geom_angle
C1 O1 H1O 109.1(14)
C4 O2 H2O 108.0(14)
O1 C1 C2 109.93(10)
O1 C1 C6 108.61(10)
C2 C1 C6 112.01(11)
O1 C1 H1 108.7
C2 C1 H1 108.7
C6 C1 H1 108.7
C1 C2 C3 111.54(10)
C1 C2 H2A 109.3
C3 C2 H2A 109.3
C1 C2 H2B 109.3
C3 C2 H2B 109.3
H2A C2 H2B 108.0
C4 C3 C2 111.32(10)
C4 C3 H3A 109.4
C2 C3 H3A 109.4
C4 C3 H3B 109.4
C2 C3 H3B 109.4
H3A C3 H3B 108.0
O2 C4 C3 110.99(10)
O2 C4 C5 111.80(10)
C3 C4 C5 110.97(10)
O2 C4 H4 107.6
C3 C4 H4 107.6
C5 C4 H4 107.6
C7 C5 C4 110.23(11)
C7 C5 C6 113.14(10)
C4 C5 C6 111.48(10)
C7 C5 H5 107.2
C4 C5 H5 107.2
C6 C5 H5 107.2
C9 C6 C15 109.22(10)
C9 C6 C1 110.36(10)
C15 C6 C1 108.64(10)
C9 C6 C5 108.87(10)
C15 C6 C5 111.18(11)
C1 C6 C5 108.57(10)
C8 C7 C5 124.97(13)
C8 C7 H7 117.5
C5 C7 H7 117.5
C7 C8 H8A 120.0
C7 C8 H8B 120.0
H8A C8 H8B 120.0
C10 C9 C6 116.76(11)
C10 C9 H9A 108.1
C6 C9 H9A 108.1
C10 C9 H9B 108.1
C6 C9 H9B 108.1
H9A C9 H9B 107.3
C11 C10 C9 111.32(11)
C11 C10 H10A 109.4
C9 C10 H10A 109.4
C11 C10 H10B 109.4
C9 C10 H10B 109.4
H10A C10 H10B 108.0
C12 C11 C10 127.32(13)
C12 C11 H11 116.3
C10 C11 H11 116.3
C11 C12 C13 122.09(15)
C11 C12 C14 122.96(14)
C13 C12 C14 114.94(14)
C12 C13 H13A 109.5
C12 C13 H13B 109.5
H13A C13 H13B 109.5
C12 C13 H13C 109.5
H13A C13 H13C 109.5
H13B C13 H13C 109.5
C12 C14 H14A 109.5
C12 C14 H14B 109.5
H14A C14 H14B 109.5
C12 C14 H14C 109.5
H14A C14 H14C 109.5
H14B C14 H14C 109.5
C6 C15 H15A 109.5
C6 C15 H15B 109.5
H15A C15 H15B 109.5
C6 C15 H15C 109.5
H15A C15 H15C 109.5
H15B C15 H15C 109.5

loop_
_geom_bond_atom_site_label_1
_geom_bond_atom_site_label_2
_geom_bond_distance
O1 C1 1.4368(16)
O1 H1O 0.815(16)
O2 C4 1.4358(16)
O2 H2O 0.830(15)
C1 C2 1.5237(18)
C1 C6 1.5475(17)
C1 H1 1.0000
C2 C3 1.5298(19)
C2 H2A 0.9900
C2 H2B 0.9900
C3 C4 1.5193(18)
C3 H3A 0.9900
C3 H3B 0.9900
C4 C5 1.5448(17)
C4 H4 1.0000
C5 C7 1.5038(18)
C5 C6 1.5611(17)
C5 H5 1.0000
C6 C9 1.5401(17)
C6 C15 1.5412(17)
C7 C8 1.318(2)
C7 H7 0.9500
C8 H8A 0.9500
C8 H8B 0.9500
C9 C10 1.5256(19)
C9 H9A 0.9900
C9 H9B 0.9900
C10 C11 1.5119(19)
C10 H10A 0.9900
C10 H10B 0.9900
C11 C12 1.325(2)
C11 H11 0.9500
C12 C13 1.499(2)
C12 C14 1.500(2)
C13 H13A 0.9800
C13 H13B 0.9800
C13 H13C 0.9800
C14 H14A 0.9800
C14 H14B 0.9800
C14 H14C 0.9800
C15 H15A 0.9800
C15 H15B 0.9800
C15 H15C 0.9800

loop_
_geom_hbond_atom_site_label_D
_geom_hbond_atom_site_label_H
_geom_hbond_atom_site_label_A
_geom_hbond_distance_DH
_geom_hbond_distance_HA
_geom_hbond_distance_DA
_geom_hbond_angle_DHA
_geom_hbond_site_symmetry_A
O1 H1O O2 0.815(16) 1.976(16) 2.7863(13) 173.3(19) 1_565
O2 H2O O1 0.830(15) 1.952(15) 2.7817(13) 177.5(19) 2_646

loop_
_geom_torsion_atom_site_label_1
_geom_torsion_atom_site_label_2
_geom_torsion_atom_site_label_3
_geom_torsion_atom_site_label_4
_geom_torsion
O1 C1 C2 C3 64.25(14)
C6 C1 C2 C3 -56.60(14)
C1 C2 C3 C4 55.59(14)
C2 C3 C4 O2 179.50(10)
C2 C3 C4 C5 -55.54(14)
O2 C4 C5 C7 -52.21(13)
C3 C4 C5 C7 -176.71(10)
O2 C4 C5 C6 -178.72(10)
C3 C4 C5 C6 56.78(13)
O1 C1 C6 C9 53.70(13)
C2 C1 C6 C9 175.31(10)
O1 C1 C6 C15 173.42(10)
C2 C1 C6 C15 -64.97(13)
O1 C1 C6 C5 -65.54(12)
C2 C1 C6 C5 56.06(13)
C7 C5 C6 C9 58.89(14)
C4 C5 C6 C9 -176.21(10)
C7 C5 C6 C15 -61.47(14)
C4 C5 C6 C15 63.43(13)
C7 C5 C6 C1 179.07(11)
C4 C5 C6 C1 -56.03(13)
C4 C5 C7 C8 115.54(14)
C6 C5 C7 C8 -118.89(14)
C15 C6 C9 C10 -48.13(15)
C1 C6 C9 C10 71.25(14)
C5 C6 C9 C10 -169.69(11)
C6 C9 C10 C11 -174.11(12)
C9 C10 C11 C12 164.92(14)
C10 C11 C12 C13 -178.37(14)
C10 C11 C12 C14 0.9(2)
